data_7012083
loop_
_publ_author_name
'Andrei S. Batsanov'
'St\'ephanie M. Cornet'
'Keith B. Dillon'
'Andr\'es E. Goeta'
'Paul Hazendonk'
'Amber L. Thompson'

_publ_section_title
;
 New group 15 compounds containing the
 2,4,6-(CF3)3C6H2&#x00A0;(fluoromes = Ar),
 2,6-(CF3)2C6H3&#x00A0;(fluoroxyl = Ar') or
 2,4-(CF3)2C6H3&#x00A0;(Ar&#x2033;) ligands
;
_journal_issue 24
_journal_name_full 'J. Chem. Soc., Dalton Trans.'
_journal_page_first 4622
_journal_page_last 4628
_journal_paper_doi 10.1039/b207327g
_journal_year 2002
_chemical_formula_moiety 'C16 H7 As F12'
_chemical_formula_sum 'C16 H7 As F12'
_chemical_formula_weight 502.14
_chemical_name_common 'Arsenic hydride derivative'
_chemical_name_systematic
; 
(2,4-Bis-trifluoromethyl-phenyl)-(2,6-Bis-trifluoromethyl
-phenyl)-arsane 
;
_space_group_IT_number 14
_symmetry_cell_setting monoclinic
_symmetry_space_group_name_Hall '-P 2ybc'
_symmetry_space_group_name_H-M 'P 1 21/c 1'
_atom_sites_solution_hydrogens geom
_atom_sites_solution_primary direct
_atom_sites_solution_secondary difmap
_cell_angle_alpha 90.00
_cell_angle_beta 96.389(2)
_cell_angle_gamma 90.00
_cell_formula_units_Z 8
_cell_length_a 8.1315(10)
_cell_length_b 14.9159(18)
_cell_length_c 28.272(4)
_cell_measurement_reflns_used 8637
_cell_measurement_temperature 120(2)
_cell_measurement_theta_max 52.957
_cell_measurement_theta_min 6.411
_cell_volume 3407.8(8)
_computing_cell_refinement 'SMART version 5.049 (Bruker, 1999)'
_computing_data_collection 'SMART version 5.049 (Bruker, 1999)'
_computing_data_reduction 'SAINT version 6.02A (Bruker, 2001)'
_computing_molecular_graphics 'SHELXTL version 5.10 (Bruker, 1997)'
_computing_publication_material 'SHELXTL version 5.10 (Bruker, 1997)'
_computing_structure_refinement 'SHELXL-97 (Sheldrick, 1997)'
_computing_structure_solution 'SHELXS-97 (Sheldrick, 1990)'
_diffrn_ambient_temperature 120(2)
_diffrn_detector_area_resol_mean 8
_diffrn_measured_fraction_theta_full 0.926
_diffrn_measured_fraction_theta_max 0.926
_diffrn_measurement_device_type 'Bruker SMART CCD 1K area detector'
_diffrn_measurement_method \w-scans
_diffrn_radiation_monochromator graphite
_diffrn_radiation_source 'fine-focus sealed tube'
_diffrn_radiation_type MoK\a
_diffrn_radiation_wavelength 0.71073
_diffrn_reflns_av_R_equivalents 0.0565
_diffrn_reflns_av_sigmaI/netI 0.0498
_diffrn_reflns_limit_h_max 10
_diffrn_reflns_limit_h_min -9
_diffrn_reflns_limit_k_max 18
_diffrn_reflns_limit_k_min -18
_diffrn_reflns_limit_l_max 32
_diffrn_reflns_limit_l_min -35
_diffrn_reflns_number 26623
_diffrn_reflns_theta_full 27.25
_diffrn_reflns_theta_max 27.25
_diffrn_reflns_theta_min 3.21
_exptl_absorpt_coefficient_mu 2.119
_exptl_absorpt_correction_T_max 0.899
_exptl_absorpt_correction_T_min 0.739
_exptl_absorpt_correction_type multi-scan
_exptl_absorpt_process_details 'SADABS (G.M.Sheldrick, 1998)'
_exptl_crystal_colour colourless
_exptl_crystal_density_diffrn 1.957
_exptl_crystal_density_meas ?
_exptl_crystal_density_method .
_exptl_crystal_description shapeless
_exptl_crystal_F_000 1952
_exptl_crystal_size_max 0.30
_exptl_crystal_size_mid 0.1
_exptl_crystal_size_min 0.05
_refine_diff_density_max 0.993
_refine_diff_density_min -1.334
_refine_diff_density_rms 0.105
_refine_ls_extinction_method none
_refine_ls_goodness_of_fit_ref 1.139
_refine_ls_hydrogen_treatment mixed
_refine_ls_matrix_type full
_refine_ls_number_parameters 536
_refine_ls_number_reflns 7075
_refine_ls_number_restraints 0
_refine_ls_restrained_S_all 1.139
_refine_ls_R_factor_all 0.0888
_refine_ls_R_factor_gt 0.0592
_refine_ls_shift/su_max 0.193
_refine_ls_shift/su_mean 0.002
_refine_ls_structure_factor_coef Fsqd
_refine_ls_weighting_details 'calc w=1/[\s^2^(Fo^2^)+(0.0384P)^2^+11.1391P] where P=(Fo^2^+2Fc^2^)/3'
_refine_ls_weighting_scheme calc
_refine_ls_wR_factor_gt 0.1203
_refine_ls_wR_factor_ref 0.1329
_reflns_number_gt 5199
_reflns_number_total 7075
_reflns_threshold_expression I>2\s(I)
_cod_data_source_file b207327g.txt
_cod_data_source_block 7
_cod_original_cell_volume 3407.7(7)
_cod_original_sg_symbol_H-M P2(1)/c
_cod_database_code 7012083

loop_
_symmetry_equiv_pos_as_xyz
'x, y, z'
'-x, y+1/2, -z+1/2'
'-x, -y, -z'
'x, -y-1/2, z-1/2'

loop_
_atom_site_label
_atom_site_type_symbol
_atom_site_fract_x
_atom_site_fract_y
_atom_site_fract_z
_atom_site_U_iso_or_equiv
_atom_site_adp_type
_atom_site_occupancy
_atom_site_symmetry_multiplicity
_atom_site_calc_flag
_atom_site_refinement_flags
_atom_site_disorder_assembly
_atom_site_disorder_group
As1 As 0.00244(7) 0.73710(4) 0.179068(18) 0.03556(18) Uani 1 1 d . . .
H11 H 0.163(7) 0.758(4) 0.1742(19) 0.043 Uiso 1 1 d . . .
C11 C -0.0211(6) 0.7811(3) 0.24404(16) 0.0206(9) Uani 1 1 d . . .
C12 C -0.0923(6) 0.8651(3) 0.24958(16) 0.0224(10) Uani 1 1 d . . .
H12A H -0.1332 0.8983 0.2221 0.027 Uiso 1 1 calc R . .
C13 C -0.1049(6) 0.9011(3) 0.29419(16) 0.0230(10) Uani 1 1 d . . .
H13A H -0.1531 0.9586 0.2971 0.028 Uiso 1 1 calc R . .
C14 C -0.0469(6) 0.8531(3) 0.33440(16) 0.0234(10) Uani 1 1 d . . .
C15 C 0.0247(6) 0.7700(3) 0.33029(16) 0.0233(10) Uani 1 1 d . . .
H15A H 0.0649 0.7371 0.3580 0.028 Uiso 1 1 calc R . .
C16 C 0.0375(5) 0.7345(3) 0.28506(16) 0.0216(9) Uani 1 1 d . . .
C17 C -0.0602(6) 0.8934(4) 0.38240(17) 0.0292(11) Uani 1 1 d . . .
F11 F -0.0378(6) 0.8333(3) 0.41734(12) 0.0749(14) Uani 1 1 d . . .
F12 F -0.2067(4) 0.9301(2) 0.38573(10) 0.0367(7) Uani 1 1 d . . .
F13 F 0.0480(4) 0.9595(3) 0.39247(13) 0.0611(12) Uani 1 1 d . . .
C18 C 0.1151(6) 0.6424(3) 0.28209(16) 0.0262(11) Uani 1 1 d . . .
F14 F 0.1868(4) 0.6136(2) 0.32399(10) 0.0423(8) Uani 1 1 d . . .
F15 F 0.2316(4) 0.6419(2) 0.25190(11) 0.0386(7) Uani 1 1 d . . .
F16 F 0.0030(4) 0.58039(18) 0.26606(10) 0.0345(7) Uani 1 1 d . . .
C21 C -0.1957(6) 0.7973(3) 0.14509(15) 0.0213(10) Uani 1 1 d . . .
C22 C -0.1748(6) 0.8751(3) 0.11802(16) 0.0247(10) Uani 1 1 d . . .
C23 C -0.3119(6) 0.9176(3) 0.09369(17) 0.0290(11) Uani 1 1 d . . .
H23A H -0.2961 0.9696 0.0753 0.035 Uiso 1 1 calc R . .
C24 C -0.4698(7) 0.8854(3) 0.09592(18) 0.0320(12) Uani 1 1 d . . .
H24A H -0.5622 0.9159 0.0798 0.038 Uiso 1 1 calc R . .
C25 C -0.4930(6) 0.8090(3) 0.12148(18) 0.0301(11) Uani 1 1 d . . .
H25A H -0.6014 0.7861 0.1227 0.036 Uiso 1 1 calc R . .
C26 C -0.3572(6) 0.7652(3) 0.14568(16) 0.0237(10) Uani 1 1 d . . .
C27 C -0.0071(7) 0.9158(3) 0.11391(18) 0.0308(11) Uani 1 1 d . . .
F21 F -0.0165(4) 0.9904(2) 0.08778(13) 0.0516(9) Uani 1 1 d . . .
F22 F 0.0745(4) 0.9385(2) 0.15660(11) 0.0375(7) Uani 1 1 d . . .
F23 F 0.0930(4) 0.8597(2) 0.09340(11) 0.0387(7) Uani 1 1 d . . .
C28 C -0.3943(7) 0.6797(3) 0.17103(17) 0.0314(12) Uani 1 1 d . . .
F24 F -0.5573(4) 0.6644(2) 0.17095(12) 0.0472(9) Uani 1 1 d . . .
F25 F -0.3343(5) 0.60744(19) 0.15019(11) 0.0431(8) Uani 1 1 d . . .
F26 F -0.3289(4) 0.6776(2) 0.21687(10) 0.0364(7) Uani 1 1 d . . .
As31 As -0.5938(4) 0.2161(2) 0.03487(13) 0.0276(5) Uani 0.459(3) 1 d P A 1
H31 H -0.503(14) 0.119(8) 0.040(4) 0.033 Uiso 0.459(3) 1 d P A 1
As32 As -0.5470(3) 0.19427(17) 0.03930(10) 0.0276(5) Uani 0.54 1 d P A 2
H32 H -0.721(13) 0.208(7) 0.034(3) 0.033 Uiso 0.541(3) 1 d P A 2
C31 C -0.5110(5) 0.2627(3) 0.09977(15) 0.0202(9) Uani 1 1 d . . .
C32 C -0.4250(6) 0.3446(3) 0.10343(17) 0.0256(10) Uani 1 1 d . A .
H32A H -0.3877 0.3697 0.0757 0.031 Uiso 1 1 calc R . .
C33 C -0.3932(6) 0.3896(3) 0.14601(17) 0.0236(10) Uani 1 1 d . . .
H33A H -0.3349 0.4449 0.1474 0.028 Uiso 1 1 calc R A .
C34 C -0.4467(6) 0.3537(3) 0.18686(16) 0.0218(10) Uani 1 1 d . A .
C35 C -0.5286(6) 0.2732(3) 0.18497(17) 0.0240(10) Uani 1 1 d . . .
H35A H -0.5634 0.2484 0.2132 0.029 Uiso 1 1 calc R A .
C36 C -0.5609(6) 0.2275(3) 0.14203(16) 0.0212(9) Uani 1 1 d . A .
C37 C -0.4159(6) 0.4048(4) 0.23274(17) 0.0300(11) Uani 1 1 d . . .
F31 F -0.5266(4) 0.4691(3) 0.23612(14) 0.0649(12) Uani 1 1 d . A .
F32 F -0.4163(7) 0.3523(3) 0.27043(12) 0.0802(15) Uani 1 1 d . A .
F33 F -0.2711(4) 0.4466(2) 0.23776(11) 0.0450(9) Uani 1 1 d . A .
C38 C -0.6462(6) 0.1387(3) 0.14172(17) 0.0278(11) Uani 1 1 d . . .
F34 F -0.7759(4) 0.1339(2) 0.10765(11) 0.0456(9) Uani 1 1 d . A .
F35 F -0.5469(4) 0.0708(2) 0.13358(12) 0.0462(8) Uani 1 1 d . A .
F36 F -0.7071(4) 0.1204(2) 0.18262(10) 0.0396(8) Uani 1 1 d . A .
C41 C -0.4168(6) 0.2722(3) 0.00054(15) 0.0230(10) Uani 1 1 d . . .
C42 C -0.4699(6) 0.3497(3) -0.02582(15) 0.0223(10) Uani 1 1 d . A .
C43 C -0.3627(6) 0.3966(3) -0.05204(16) 0.0267(11) Uani 1 1 d . . .
H43A H -0.4015 0.4481 -0.0696 0.032 Uiso 1 1 calc R A .
C44 C -0.2004(7) 0.3691(3) -0.05279(18) 0.0306(11) Uani 1 1 d . A .
H44A H -0.1276 0.4020 -0.0704 0.037 Uiso 1 1 calc R . .
C45 C -0.1455(6) 0.2936(3) -0.02775(18) 0.0295(11) Uani 1 1 d . . .
H45A H -0.0347 0.2738 -0.0284 0.035 Uiso 1 1 calc R A .
C46 C -0.2522(6) 0.2458(3) -0.00138(16) 0.0254(10) Uani 1 1 d . A .
C47 C -0.6430(7) 0.3848(3) -0.02740(17) 0.0291(11) Uani 1 1 d . . .
F41 F -0.6915(4) 0.3980(2) 0.01630(10) 0.0349(7) Uani 1 1 d . A .
F42 F -0.6638(4) 0.4642(2) -0.04962(11) 0.0400(8) Uani 1 1 d . A .
F43 F -0.7570(4) 0.3292(2) -0.05040(10) 0.0349(7) Uani 1 1 d . A .
C48 C -0.1812(7) 0.1626(3) 0.02343(17) 0.0300(11) Uani 1 1 d . . .
F44 F -0.2513(4) 0.08626(19) 0.00418(10) 0.0360(7) Uani 1 1 d . A .
F45 F -0.0191(4) 0.1540(2) 0.02137(11) 0.0438(8) Uani 1 1 d . A .
F46 F -0.2028(4) 0.1613(2) 0.07017(10) 0.0372(7) Uani 1 1 d . A .

loop_
_atom_site_aniso_label
_atom_site_aniso_U_11
_atom_site_aniso_U_22
_atom_site_aniso_U_33
_atom_site_aniso_U_23
_atom_site_aniso_U_13
_atom_site_aniso_U_12
As1 0.0451(4) 0.0415(3) 0.0191(3) -0.0060(2) -0.0012(2) 0.0231(3)
C11 0.025(2) 0.015(2) 0.022(2) -0.0036(17) 0.0028(18) -0.0036(18)
C12 0.027(3) 0.019(2) 0.020(2) 0.0038(18) 0.0000(19) 0.0027(19)
C13 0.024(2) 0.018(2) 0.027(3) -0.0013(19) 0.0041(19) 0.0001(19)
C14 0.023(2) 0.024(2) 0.023(2) -0.0060(19) 0.0029(19) -0.0010(19)
C15 0.023(2) 0.024(2) 0.022(2) 0.0016(19) -0.0028(18) -0.0028(19)
C16 0.020(2) 0.021(2) 0.024(2) -0.0018(19) 0.0018(18) -0.0005(19)
C17 0.029(3) 0.035(3) 0.023(3) -0.006(2) 0.000(2) 0.004(2)
F11 0.141(4) 0.063(3) 0.0214(18) 0.0008(17) 0.009(2) 0.049(3)
F12 0.0310(17) 0.0493(19) 0.0307(16) -0.0135(14) 0.0071(13) 0.0019(14)
F13 0.040(2) 0.084(3) 0.062(2) -0.054(2) 0.0151(17) -0.0225(19)
C18 0.035(3) 0.024(3) 0.019(2) -0.0007(19) -0.002(2) 0.002(2)
F14 0.064(2) 0.0335(17) 0.0268(16) 0.0048(13) -0.0090(14) 0.0227(16)
F15 0.0378(18) 0.0348(18) 0.0451(19) 0.0024(14) 0.0126(14) 0.0151(14)
F16 0.0471(19) 0.0177(14) 0.0386(17) -0.0044(12) 0.0040(14) 0.0006(13)
C21 0.030(3) 0.019(2) 0.015(2) -0.0058(17) 0.0014(18) 0.0050(19)
C22 0.034(3) 0.021(2) 0.019(2) -0.0048(18) 0.003(2) 0.001(2)
C23 0.042(3) 0.016(2) 0.028(3) -0.0001(19) -0.001(2) -0.002(2)
C24 0.038(3) 0.023(3) 0.032(3) -0.006(2) -0.010(2) 0.002(2)
C25 0.029(3) 0.029(3) 0.032(3) -0.011(2) -0.001(2) -0.001(2)
C26 0.030(3) 0.020(2) 0.021(2) -0.0108(18) 0.0024(19) -0.005(2)
C27 0.038(3) 0.025(3) 0.030(3) 0.000(2) 0.005(2) 0.002(2)
F21 0.053(2) 0.0375(19) 0.064(2) 0.0230(17) 0.0064(18) -0.0057(16)
F22 0.0338(17) 0.0413(19) 0.0361(17) -0.0107(14) -0.0020(13) -0.0078(14)
F23 0.0422(19) 0.0422(19) 0.0343(17) -0.0011(14) 0.0156(14) 0.0003(15)
C28 0.040(3) 0.031(3) 0.024(3) -0.002(2) 0.004(2) -0.004(2)
F24 0.043(2) 0.053(2) 0.046(2) 0.0057(16) 0.0058(15) -0.0170(16)
F25 0.077(2) 0.0187(15) 0.0354(17) -0.0040(13) 0.0136(16) -0.0060(15)
F26 0.0503(19) 0.0357(17) 0.0233(15) 0.0012(12) 0.0053(13) -0.0063(14)
As31 0.0398(14) 0.0255(13) 0.0182(6) -0.0022(7) 0.0062(8) -0.0129(7)
As32 0.0398(14) 0.0255(13) 0.0182(6) -0.0022(7) 0.0062(8) -0.0129(7)
C31 0.020(2) 0.023(2) 0.018(2) -0.0029(18) 0.0044(17) -0.0002(19)
C32 0.033(3) 0.019(2) 0.026(3) 0.0023(19) 0.007(2) -0.006(2)
C33 0.024(2) 0.019(2) 0.028(3) 0.0010(19) 0.0054(19) 0.0007(19)
C34 0.022(2) 0.022(2) 0.022(2) -0.0012(18) 0.0025(18) 0.0051(19)
C35 0.024(2) 0.024(2) 0.024(2) 0.0023(19) 0.0015(19) 0.004(2)
C36 0.025(2) 0.017(2) 0.022(2) 0.0043(18) 0.0017(18) 0.0048(19)
C37 0.032(3) 0.034(3) 0.024(3) -0.007(2) 0.005(2) -0.003(2)
F31 0.040(2) 0.079(3) 0.074(3) -0.055(2) -0.0067(18) 0.0189(19)
F32 0.162(5) 0.059(3) 0.0196(18) -0.0042(17) 0.010(2) -0.047(3)
F33 0.0341(18) 0.063(2) 0.0371(18) -0.0218(16) 0.0004(14) -0.0130(16)
C38 0.038(3) 0.025(3) 0.022(2) 0.001(2) 0.009(2) -0.001(2)
F34 0.053(2) 0.044(2) 0.0374(18) 0.0068(15) -0.0055(15) -0.0259(16)
F35 0.060(2) 0.0189(16) 0.063(2) -0.0031(14) 0.0215(18) -0.0015(15)
F36 0.061(2) 0.0316(17) 0.0284(16) 0.0022(13) 0.0168(14) -0.0177(15)
C41 0.033(3) 0.021(2) 0.015(2) -0.0036(18) 0.0007(18) -0.009(2)
C42 0.030(3) 0.020(2) 0.016(2) -0.0056(18) 0.0003(19) -0.005(2)
C43 0.039(3) 0.019(2) 0.022(2) 0.0021(19) 0.005(2) -0.001(2)
C44 0.036(3) 0.026(3) 0.031(3) 0.001(2) 0.010(2) -0.008(2)
C45 0.031(3) 0.024(3) 0.034(3) -0.004(2) 0.003(2) -0.004(2)
C46 0.033(3) 0.023(3) 0.019(2) -0.0021(19) -0.0024(19) -0.004(2)
C47 0.040(3) 0.026(3) 0.022(2) -0.002(2) 0.005(2) -0.001(2)
F41 0.0415(18) 0.0386(18) 0.0259(15) -0.0057(13) 0.0091(13) 0.0048(14)
F42 0.049(2) 0.0330(17) 0.0380(18) 0.0079(14) 0.0037(15) 0.0115(15)
F43 0.0304(16) 0.0447(18) 0.0298(16) -0.0082(13) 0.0036(12) -0.0042(14)
C48 0.040(3) 0.027(3) 0.021(2) 0.000(2) -0.005(2) 0.000(2)
F44 0.0494(19) 0.0275(16) 0.0289(16) 0.0039(12) -0.0058(13) -0.0007(14)
F45 0.0384(19) 0.049(2) 0.0425(19) 0.0073(15) -0.0040(14) 0.0097(15)
F46 0.056(2) 0.0317(17) 0.0212(15) 0.0028(12) -0.0052(13) -0.0006(14)

loop_
_atom_type_symbol
_atom_type_description
_atom_type_scat_dispersion_real
_atom_type_scat_dispersion_imag
_atom_type_scat_source
C C 0.0033 0.0016 'International Tables Vol C Tables 4.2.6.8 and 6.1.1.4'
H H 0.0000 0.0000 'International Tables Vol C Tables 4.2.6.8 and 6.1.1.4'
F F 0.0171 0.0103 'International Tables Vol C Tables 4.2.6.8 and 6.1.1.4'
As As 0.0499 2.0058 'International Tables Vol C Tables 4.2.6.8 and 6.1.1.4'

loop_
_geom_angle_atom_site_label_1
_geom_angle_atom_site_label_2
_geom_angle_atom_site_label_3
_geom_angle
_geom_angle_site_symmetry_1
_geom_angle_site_symmetry_3
_geom_angle_publ_flag
C11 As1 C21 98.11(18) . . ?
C11 As1 H11 102(2) . . ?
C21 As1 H11 126(2) . . ?
C16 C11 C12 117.6(4) . . ?
C16 C11 As1 123.3(3) . . ?
C12 C11 As1 119.1(3) . . ?
C13 C12 C11 121.6(4) . . ?
C13 C12 H12A 119.2 . . ?
C11 C12 H12A 119.2 . . ?
C14 C13 C12 119.7(4) . . ?
C14 C13 H13A 120.2 . . ?
C12 C13 H13A 120.2 . . ?
C15 C14 C13 120.3(4) . . ?
C15 C14 C17 120.7(4) . . ?
C13 C14 C17 119.0(4) . . ?
C14 C15 C16 119.4(4) . . ?
C14 C15 H15A 120.3 . . ?
C16 C15 H15A 120.3 . . ?
C11 C16 C15 121.4(4) . . ?
C11 C16 C18 120.8(4) . . ?
C15 C16 C18 117.8(4) . . ?
F12 C17 F11 106.0(4) . . ?
F12 C17 F13 104.9(4) . . ?
F11 C17 F13 107.9(5) . . ?
F12 C17 C14 112.7(4) . . ?
F11 C17 C14 112.6(4) . . ?
F13 C17 C14 112.2(4) . . ?
F14 C18 F16 107.0(4) . . ?
F14 C18 F15 107.1(4) . . ?
F16 C18 F15 106.4(4) . . ?
F14 C18 C16 112.7(4) . . ?
F16 C18 C16 111.8(4) . . ?
F15 C18 C16 111.5(4) . . ?
C26 C21 C22 117.3(4) . . ?
C26 C21 As1 123.2(3) . . ?
C22 C21 As1 119.5(4) . . ?
C23 C22 C21 120.3(5) . . ?
C23 C22 C27 117.2(4) . . ?
C21 C22 C27 122.5(4) . . ?
C24 C23 C22 121.0(5) . . ?
C24 C23 H23A 119.5 . . ?
C22 C23 H23A 119.5 . . ?
C25 C24 C23 119.7(5) . . ?
C25 C24 H24A 120.1 . . ?
C23 C24 H24A 120.1 . . ?
C24 C25 C26 120.0(5) . . ?
C24 C25 H25A 120.0 . . ?
C26 C25 H25A 120.0 . . ?
C25 C26 C21 121.7(4) . . ?
C25 C26 C28 116.1(4) . . ?
C21 C26 C28 122.2(4) . . ?
F21 C27 F23 106.3(4) . . ?
F21 C27 F22 106.2(4) . . ?
F23 C27 F22 106.2(4) . . ?
F21 C27 C22 112.5(4) . . ?
F23 C27 C22 112.2(4) . . ?
F22 C27 C22 112.9(4) . . ?
F24 C28 F26 106.3(4) . . ?
F24 C28 F25 105.5(4) . . ?
F26 C28 F25 106.2(4) . . ?
F24 C28 C26 113.1(4) . . ?
F26 C28 C26 113.5(4) . . ?
F25 C28 C26 111.5(4) . . ?
C41 As31 C31 96.5(2) . . ?
C41 As31 H31 94(4) . . ?
C31 As31 H31 97(4) . . ?
C41 As31 H32 143(5) . . ?
C31 As31 H32 107(5) . . ?
H31 As31 H32 110(7) . . ?
C41 As32 C31 97.9(2) . . ?
C41 As32 H31 113(5) . . ?
C31 As32 H31 117(5) . . ?
C41 As32 H32 116(4) . . ?
C31 As32 H32 94(4) . . ?
H31 As32 H32 116(7) . . ?
C32 C31 C36 116.7(4) . . ?
C32 C31 As32 122.3(3) . . ?
C36 C31 As32 120.8(3) . . ?
C32 C31 As31 118.8(3) . . ?
C36 C31 As31 123.3(4) . . ?
As32 C31 As31 14.55(9) . . ?
C33 C32 C31 122.1(4) . . ?
C33 C32 H32A 119.0 . . ?
C31 C32 H32A 119.0 . . ?
C32 C33 C34 119.6(4) . . ?
C32 C33 H33A 120.2 . . ?
C34 C33 H33A 120.2 . . ?
C35 C34 C33 120.1(4) . . ?
C35 C34 C37 120.8(4) . . ?
C33 C34 C37 119.1(4) . . ?
C34 C35 C36 120.4(4) . . ?
C34 C35 H35A 119.8 . . ?
C36 C35 H35A 119.8 . . ?
C35 C36 C31 121.0(4) . . ?
C35 C36 C38 118.8(4) . . ?
C31 C36 C38 120.2(4) . . ?
F32 C37 F33 105.9(4) . . ?
F32 C37 F31 107.9(5) . . ?
F33 C37 F31 104.8(4) . . ?
F32 C37 C34 112.3(4) . . ?
F33 C37 C34 113.1(4) . . ?
F31 C37 C34 112.3(4) . . ?
F35 C38 F36 106.5(4) . . ?
F35 C38 F34 106.1(4) . . ?
F36 C38 F34 105.8(4) . . ?
F35 C38 C36 112.7(4) . . ?
F36 C38 C36 113.1(4) . . ?
F34 C38 C36 112.1(4) . . ?
C46 C41 C42 116.4(4) . . ?
C46 C41 As32 115.4(3) . . ?
C42 C41 As32 128.2(4) . . ?
C46 C41 As31 129.9(4) . . ?
C42 C41 As31 113.7(4) . . ?
As32 C41 As31 14.56(9) . . ?
C43 C42 C41 121.1(4) . . ?
C43 C42 C47 116.7(4) . . ?
C41 C42 C47 122.1(4) . . ?
C44 C43 C42 120.9(5) . . ?
C44 C43 H43A 119.6 . . ?
C42 C43 H43A 119.6 . . ?
C45 C44 C43 119.3(5) . . ?
C45 C44 H44A 120.4 . . ?
C43 C44 H44A 120.4 . . ?
C44 C45 C46 120.3(5) . . ?
C44 C45 H45A 119.8 . . ?
C46 C45 H45A 119.8 . . ?
C45 C46 C41 121.9(4) . . ?
C45 C46 C48 116.0(4) . . ?
C41 C46 C48 122.0(4) . . ?
F42 C47 F41 105.3(4) . . ?
F42 C47 F43 105.7(4) . . ?
F41 C47 F43 105.9(4) . . ?
F42 C47 C42 113.1(4) . . ?
F41 C47 C42 113.1(4) . . ?
F43 C47 C42 113.0(4) . . ?
F45 C48 F46 106.2(4) . . ?
F45 C48 F44 105.9(4) . . ?
F46 C48 F44 106.5(4) . . ?
F45 C48 C46 112.9(4) . . ?
F46 C48 C46 112.4(4) . . ?
F44 C48 C46 112.4(4) . . ?

loop_
_geom_bond_atom_site_label_1
_geom_bond_atom_site_label_2
_geom_bond_distance
_geom_bond_site_symmetry_2
_geom_bond_publ_flag
As1 C11 1.980(4) . ?
As1 C21 1.995(5) . ?
As1 H11 1.37(6) . ?
C11 C16 1.390(6) . ?
C11 C12 1.396(6) . ?
C12 C13 1.385(6) . ?
C12 H12A 0.9500 . ?
C13 C14 1.382(7) . ?
C13 H13A 0.9500 . ?
C14 C15 1.380(7) . ?
C14 C17 1.499(6) . ?
C15 C16 1.398(6) . ?
C15 H15A 0.9500 . ?
C16 C18 1.519(7) . ?
C17 F12 1.324(6) . ?
C17 F11 1.331(6) . ?
C17 F13 1.331(6) . ?
C18 F14 1.332(5) . ?
C18 F16 1.342(6) . ?
C18 F15 1.344(6) . ?
C21 C26 1.400(7) . ?
C21 C22 1.410(7) . ?
C22 C23 1.395(7) . ?
C22 C27 1.509(7) . ?
C23 C24 1.380(7) . ?
C23 H23A 0.9500 . ?
C24 C25 1.373(7) . ?
C24 H24A 0.9500 . ?
C25 C26 1.396(7) . ?
C25 H25A 0.9500 . ?
C26 C28 1.509(7) . ?
C27 F21 1.332(6) . ?
C27 F23 1.343(6) . ?
C27 F22 1.354(6) . ?
C28 F24 1.345(6) . ?
C28 F26 1.345(6) . ?
C28 F25 1.346(6) . ?
As31 C41 2.006(6) . ?
As31 C31 2.007(6) . ?
As31 H31 1.63(12) . ?
As31 H32 1.04(10) . ?
As32 C41 1.983(5) . ?
As32 C31 1.984(5) . ?
As32 H31 1.18(13) . ?
As32 H32 1.42(10) . ?
C31 C32 1.406(6) . ?
C31 C36 1.405(6) . ?
C32 C33 1.377(7) . ?
C32 H32A 0.9500 . ?
C33 C34 1.386(6) . ?
C33 H33A 0.9500 . ?
C34 C35 1.371(7) . ?
C34 C37 1.501(6) . ?
C35 C36 1.391(6) . ?
C35 H35A 0.9500 . ?
C36 C38 1.495(7) . ?
C37 F32 1.323(6) . ?
C37 F33 1.326(6) . ?
C37 F31 1.326(6) . ?
C38 F35 1.331(6) . ?
C38 F36 1.336(5) . ?
C38 F34 1.349(6) . ?
C41 C46 1.402(7) . ?
C41 C42 1.417(6) . ?
C42 C43 1.394(7) . ?
C42 C47 1.498(7) . ?
C43 C44 1.385(7) . ?
C43 H43A 0.9500 . ?
C44 C45 1.378(7) . ?
C44 H44A 0.9500 . ?
C45 C46 1.400(7) . ?
C45 H45A 0.9500 . ?
C46 C48 1.508(7) . ?
C47 F42 1.342(6) . ?
C47 F41 1.352(5) . ?
C47 F43 1.354(6) . ?
C48 F45 1.332(6) . ?
C48 F46 1.352(5) . ?
C48 F44 1.360(6) . ?
